data_7033051
loop_
_publ_author_name
'Meesala, Yedukondalu'
'Kavala, Veerababurao'
'Chang, Hao-Ching'
'Kuo, Ting-Shen'
'Yao, Ching-Fa'
'Lee, Way-Zen'

_publ_section_title
;
 Synthesis, structures and electrochemical and photophysical properties of
 anilido-benzoxazole boron difluoride (ABB) complexes.
;
_journal_issue 3
_journal_name_full 'Dalton transactions (Cambridge, England : 2003)'
_journal_page_first 1120
_journal_page_last 1129
_journal_paper_doi 10.1039/c4dt03052d
_journal_volume 44
_journal_year 2015
_chemical_formula_moiety 'C19 H13 B F2 N2 O'
_chemical_formula_sum 'C19 H13 B F2 N2 O'
_chemical_formula_weight 334.12
_chemical_name_systematic
;
 ?
;
_space_group_IT_number 14
_symmetry_cell_setting monoclinic
_symmetry_space_group_name_Hall '-P 2yn'
_symmetry_space_group_name_H-M 'P 1 21/n 1'
_atom_sites_solution_hydrogens geom
_atom_sites_solution_primary direct
_atom_sites_solution_secondary difmap
_audit_creation_method SHELXL-97
_cell_angle_alpha 90.00
_cell_angle_beta 99.451(9)
_cell_angle_gamma 90.00
_cell_formula_units_Z 4
_cell_length_a 7.6771(16)
_cell_length_b 10.1854(17)
_cell_length_c 20.076(4)
_cell_measurement_reflns_used 0
_cell_measurement_temperature 296(2)
_cell_measurement_theta_max 0
_cell_measurement_theta_min 0
_cell_volume 1548.5(5)
_computing_molecular_graphics 'Ortep-3 for Windows (Farrugia, 1997)'
_computing_publication_material 'WinGX publication routines (Farrugia, 1999)'
_computing_structure_refinement 'SHELXL-97 (Sheldrick, 1997)'
_computing_structure_solution 'SHELXS-86 (Sheldrick, 1986)'
_diffrn_ambient_temperature 296(2)
_diffrn_measured_fraction_theta_full 0.993
_diffrn_measured_fraction_theta_max 0.993
_diffrn_radiation_monochromator graphite
_diffrn_radiation_source 'fine-focus sealed tube'
_diffrn_radiation_type MoK\a
_diffrn_radiation_wavelength 0.71073
_diffrn_reflns_av_R_equivalents 0.0894
_diffrn_reflns_av_sigmaI/netI 0.1265
_diffrn_reflns_limit_h_max 9
_diffrn_reflns_limit_h_min -9
_diffrn_reflns_limit_k_max 11
_diffrn_reflns_limit_k_min -12
_diffrn_reflns_limit_l_max 23
_diffrn_reflns_limit_l_min -23
_diffrn_reflns_number 10317
_diffrn_reflns_theta_full 25.03
_diffrn_reflns_theta_max 25.03
_diffrn_reflns_theta_min 2.06
_exptl_absorpt_coefficient_mu 0.105
_exptl_absorpt_correction_T_max 0.9968
_exptl_absorpt_correction_T_min 0.9772
_exptl_absorpt_correction_type multi-scan
_exptl_crystal_colour yellow
_exptl_crystal_density_diffrn 1.433
_exptl_crystal_density_method 'not measured'
_exptl_crystal_description prism
_exptl_crystal_F_000 688
_exptl_crystal_size_max 0.22
_exptl_crystal_size_mid 0.11
_exptl_crystal_size_min 0.03
_refine_diff_density_max 0.365
_refine_diff_density_min -0.592
_refine_diff_density_rms 0.202
_refine_ls_extinction_method none
_refine_ls_goodness_of_fit_ref 0.936
_refine_ls_hydrogen_treatment constr
_refine_ls_matrix_type full
_refine_ls_number_parameters 226
_refine_ls_number_reflns 2713
_refine_ls_number_restraints 0
_refine_ls_restrained_S_all 0.936
_refine_ls_R_factor_all 0.1768
_refine_ls_R_factor_gt 0.0507
_refine_ls_shift/su_max 0.000
_refine_ls_shift/su_mean 0.000
_refine_ls_structure_factor_coef Fsqd
_refine_ls_weighting_details 'calc w=1/[\s^2^(Fo^2^)+(0.0919P)^2^+0.0000P] where P=(Fo^2^+2Fc^2^)/3'
_refine_ls_weighting_scheme calc
_refine_ls_wR_factor_gt 0.1144
_refine_ls_wR_factor_ref 0.1957
_reflns_number_gt 1135
_reflns_number_total 2713
_reflns_threshold_expression >2sigma(I)
_cod_data_source_file c4dt03052d2.cif
_cod_data_source_block ch14596
_cod_depositor_comments 'Adding full bibliography for 7033051--7033056.cif.'
_cod_original_sg_symbol_H-M 'P 21/n'
_cod_database_code 7033051

loop_
_symmetry_equiv_pos_as_xyz
'x, y, z'
'-x+1/2, y+1/2, -z+1/2'
'-x, -y, -z'
'x-1/2, -y-1/2, z-1/2'

loop_
_atom_site_label
_atom_site_type_symbol
_atom_site_fract_x
_atom_site_fract_y
_atom_site_fract_z
_atom_site_U_iso_or_equiv
_atom_site_adp_type
_atom_site_occupancy
_atom_site_symmetry_multiplicity
_atom_site_calc_flag
_atom_site_refinement_flags
C1 C 0.3299(6) -0.1304(4) 0.9043(2) 0.0520(12) Uani 1 1 d .
C2 C 0.3582(6) -0.1972(4) 0.8471(3) 0.0653(14) Uani 1 1 d .
H2 H 0.3246 -0.1625 0.8041 0.078 Uiso 1 1 calc R
C3 C 0.4390(7) -0.3180(5) 0.8573(3) 0.0808(17) Uani 1 1 d .
H3 H 0.4600 -0.3664 0.8201 0.097 Uiso 1 1 calc R
C4 C 0.4894(7) -0.3688(5) 0.9211(4) 0.0835(18) Uani 1 1 d .
H4 H 0.5458 -0.4498 0.9256 0.100 Uiso 1 1 calc R
C5 C 0.4597(6) -0.3046(5) 0.9785(3) 0.0760(16) Uani 1 1 d .
H5 H 0.4925 -0.3394 1.0216 0.091 Uiso 1 1 calc R
C6 C 0.3775(6) -0.1850(4) 0.9670(3) 0.0584(13) Uani 1 1 d .
C7 C 0.2521(5) 0.0041(4) 0.9793(2) 0.0487(11) Uani 1 1 d .
C8 C 0.1789(5) 0.1105(4) 1.0099(2) 0.0471(11) Uani 1 1 d .
C9 C 0.1834(6) 0.1179(4) 1.0802(2) 0.0601(13) Uani 1 1 d .
H9 H 0.2374 0.0513 1.1078 0.072 Uiso 1 1 calc R
C10 C 0.1104(7) 0.2202(5) 1.1078(2) 0.0683(15) Uani 1 1 d .
H10 H 0.1154 0.2251 1.1543 0.082 Uiso 1 1 calc R
C11 C 0.0274(6) 0.3184(4) 1.0661(2) 0.0622(14) Uani 1 1 d .
H11 H -0.0226 0.3890 1.0854 0.075 Uiso 1 1 calc R
C12 C 0.0172(6) 0.3141(4) 0.9973(2) 0.0538(12) Uani 1 1 d .
H12 H -0.0407 0.3807 0.9707 0.065 Uiso 1 1 calc R
C13 C 0.0938(5) 0.2095(4) 0.9668(2) 0.0470(11) Uani 1 1 d .
C14 C -0.0115(6) 0.2969(4) 0.8556(2) 0.0506(12) Uani 1 1 d .
C15 C 0.0726(7) 0.3945(4) 0.8251(2) 0.0629(14) Uani 1 1 d .
H15 H 0.1952 0.3999 0.8329 0.075 Uiso 1 1 calc R
C16 C -0.0275(9) 0.4851(5) 0.7825(3) 0.0721(15) Uani 1 1 d .
H16 H 0.0283 0.5508 0.7617 0.086 Uiso 1 1 calc R
C17 C -0.2072(9) 0.4764(5) 0.7716(2) 0.0758(16) Uani 1 1 d .
H17 H -0.2735 0.5366 0.7432 0.091 Uiso 1 1 calc R
C18 C -0.2908(7) 0.3808(5) 0.8019(3) 0.0721(15) Uani 1 1 d .
H18 H -0.4135 0.3766 0.7945 0.087 Uiso 1 1 calc R
C19 C -0.1936(7) 0.2906(4) 0.8433(2) 0.0590(13) Uani 1 1 d .
H19 H -0.2511 0.2246 0.8632 0.071 Uiso 1 1 calc R
B1 B 0.1983(7) 0.1062(5) 0.8635(3) 0.0550(14) Uani 1 1 d .
N1 N 0.2539(4) -0.0085(3) 0.91395(18) 0.0506(10) Uani 1 1 d .
N2 N 0.0903(5) 0.2015(3) 0.89824(17) 0.0491(9) Uani 1 1 d .
O1 O 0.3277(4) -0.0998(3) 1.01500(15) 0.0587(9) Uani 1 1 d .
F1 F 0.1038(4) 0.0539(3) 0.80543(13) 0.0867(10) Uani 1 1 d .
F2 F 0.3512(4) 0.1625(2) 0.84849(14) 0.0821(10) Uani 1 1 d .

loop_
_atom_site_aniso_label
_atom_site_aniso_U_11
_atom_site_aniso_U_22
_atom_site_aniso_U_33
_atom_site_aniso_U_23
_atom_site_aniso_U_13
_atom_site_aniso_U_12
C1 0.044(3) 0.048(3) 0.065(3) 0.009(2) 0.012(3) -0.001(2)
C2 0.067(3) 0.060(3) 0.073(4) -0.001(3) 0.021(3) 0.000(3)
C3 0.085(4) 0.057(3) 0.105(5) 0.003(3) 0.030(4) 0.006(3)
C4 0.077(4) 0.043(3) 0.132(6) 0.010(4) 0.026(4) 0.004(3)
C5 0.063(4) 0.059(3) 0.105(5) 0.023(3) 0.011(4) 0.001(3)
C6 0.048(3) 0.054(3) 0.074(4) 0.009(3) 0.013(3) -0.004(2)
C7 0.041(3) 0.052(3) 0.050(3) 0.011(2) 0.000(3) -0.012(2)
C8 0.044(3) 0.051(3) 0.046(3) 0.001(2) 0.006(2) -0.008(2)
C9 0.065(3) 0.066(3) 0.047(3) 0.011(2) 0.002(3) -0.012(3)
C10 0.084(4) 0.080(4) 0.041(3) -0.005(3) 0.010(3) -0.016(3)
C11 0.070(3) 0.070(3) 0.048(3) -0.008(3) 0.014(3) -0.003(3)
C12 0.059(3) 0.057(3) 0.045(3) -0.004(2) 0.006(3) -0.002(2)
C13 0.044(3) 0.057(3) 0.040(3) 0.000(2) 0.007(2) -0.011(2)
C14 0.059(3) 0.053(3) 0.041(3) -0.002(2) 0.011(3) 0.011(3)
C15 0.074(4) 0.060(3) 0.057(3) 0.005(2) 0.018(3) 0.004(3)
C16 0.105(5) 0.058(3) 0.058(3) 0.009(3) 0.028(4) 0.015(3)
C17 0.105(5) 0.070(4) 0.049(3) 0.003(3) 0.004(4) 0.028(4)
C18 0.073(4) 0.078(4) 0.062(4) -0.003(3) 0.000(3) 0.017(3)
C19 0.065(4) 0.058(3) 0.053(3) 0.000(2) 0.006(3) 0.006(3)
B1 0.057(4) 0.058(3) 0.048(4) -0.001(3) 0.004(3) -0.001(3)
N1 0.049(2) 0.049(2) 0.053(3) 0.0062(18) 0.005(2) 0.0001(18)
N2 0.056(2) 0.054(2) 0.037(2) 0.0062(17) 0.006(2) 0.0116(19)
O1 0.059(2) 0.0597(19) 0.056(2) 0.0177(17) 0.0049(18) -0.0025(17)
F1 0.113(2) 0.0807(19) 0.0558(18) -0.0128(14) -0.0177(18) 0.0275(17)
F2 0.084(2) 0.0785(18) 0.094(2) 0.0235(15) 0.0444(19) 0.0103(16)

loop_
_atom_type_symbol
_atom_type_description
_atom_type_scat_dispersion_real
_atom_type_scat_dispersion_imag
_atom_type_scat_source
C C 0.0033 0.0016 'International Tables Vol C Tables 4.2.6.8 and 6.1.1.4'
H H 0.0000 0.0000 'International Tables Vol C Tables 4.2.6.8 and 6.1.1.4'
B B 0.0013 0.0007 'International Tables Vol C Tables 4.2.6.8 and 6.1.1.4'
N N 0.0061 0.0033 'International Tables Vol C Tables 4.2.6.8 and 6.1.1.4'
O O 0.0106 0.0060 'International Tables Vol C Tables 4.2.6.8 and 6.1.1.4'
F F 0.0171 0.0103 'International Tables Vol C Tables 4.2.6.8 and 6.1.1.4'

loop_
_geom_angle_atom_site_label_1
_geom_angle_atom_site_label_2
_geom_angle_atom_site_label_3
_geom_angle
C6 C1 C2 120.6(4)
C6 C1 N1 106.8(4)
C2 C1 N1 132.7(4)
C3 C2 C1 116.4(5)
C3 C2 H2 121.8
C1 C2 H2 121.8
C2 C3 C4 121.6(5)
C2 C3 H3 119.2
C4 C3 H3 119.2
C5 C4 C3 122.8(5)
C5 C4 H4 118.6
C3 C4 H4 118.6
C4 C5 C6 114.5(5)
C4 C5 H5 122.7
C6 C5 H5 122.7
C1 C6 C5 124.1(5)
C1 C6 O1 108.6(4)
C5 C6 O1 127.3(5)
N1 C7 O1 112.1(4)
N1 C7 C8 125.3(4)
O1 C7 C8 122.6(4)
C9 C8 C7 122.2(4)
C9 C8 C13 120.5(4)
C7 C8 C13 117.3(4)
C10 C9 C8 120.8(4)
C10 C9 H9 119.6
C8 C9 H9 119.6
C9 C10 C11 119.3(5)
C9 C10 H10 120.3
C11 C10 H10 120.3
C12 C11 C10 121.9(4)
C12 C11 H11 119.0
C10 C11 H11 119.0
C11 C12 C13 120.3(4)
C11 C12 H12 119.9
C13 C12 H12 119.9
N2 C13 C12 122.7(4)
N2 C13 C8 120.1(4)
C12 C13 C8 117.2(4)
C19 C14 C15 119.1(4)
C19 C14 N2 120.7(4)
C15 C14 N2 120.1(4)
C14 C15 C16 119.7(5)
C14 C15 H15 120.1
C16 C15 H15 120.1
C17 C16 C15 119.6(5)
C17 C16 H16 120.2
C15 C16 H16 120.2
C18 C17 C16 120.9(5)
C18 C17 H17 119.6
C16 C17 H17 119.6
C17 C18 C19 119.9(5)
C17 C18 H18 120.0
C19 C18 H18 120.0
C18 C19 C14 120.7(5)
C18 C19 H19 119.7
C14 C19 H19 119.7
F1 B1 F2 108.9(4)
F1 B1 N2 112.6(4)
F2 B1 N2 112.4(4)
F1 B1 N1 108.1(4)
F2 B1 N1 107.5(4)
N2 B1 N1 107.0(4)
C7 N1 C1 107.2(4)
C7 N1 B1 121.8(4)
C1 N1 B1 130.6(4)
C13 N2 C14 118.4(3)
C13 N2 B1 125.1(4)
C14 N2 B1 116.3(3)
C7 O1 C6 105.2(4)

loop_
_geom_bond_atom_site_label_1
_geom_bond_atom_site_label_2
_geom_bond_distance
C1 C6 1.370(6)
C1 C2 1.383(6)
C1 N1 1.399(5)
C2 C3 1.377(6)
C2 H2 0.9300
C3 C4 1.377(7)
C3 H3 0.9300
C4 C5 1.376(7)
C4 H4 0.9300
C5 C6 1.374(6)
C5 H5 0.9300
C6 O1 1.395(5)
C7 N1 1.320(5)
C7 O1 1.355(4)
C7 C8 1.407(5)
C8 C9 1.408(6)
C8 C13 1.416(6)
C9 C10 1.345(6)
C9 H9 0.9300
C10 C11 1.390(6)
C10 H10 0.9300
C11 C12 1.372(6)
C11 H11 0.9300
C12 C13 1.405(5)
C12 H12 0.9300
C13 N2 1.374(5)
C14 C19 1.381(6)
C14 C15 1.382(6)
C14 N2 1.438(5)
C15 C16 1.400(6)
C15 H15 0.9300
C16 C17 1.364(7)
C16 H16 0.9300
C17 C18 1.363(6)
C17 H17 0.9300
C18 C19 1.374(6)
C18 H18 0.9300
C19 H19 0.9300
B1 F1 1.376(6)
B1 F2 1.383(6)
B1 N2 1.519(6)
B1 N1 1.558(6)
